data_7703101
loop_
_publ_author_name
'Thu\'ery, Pierre'
'Atoini, Youssef'
'Harrowfield, Jack'

_publ_section_title
;
 Zero-, mono- and diperiodic uranyl ion complexes with the diphenate
 dianion: influences of transition metal ion coordination and differential
 U<sup>VI</sup> chelation.
;
_journal_issue 3
_journal_name_full 'Dalton transactions (Cambridge, England : 2003)'
_journal_page_first 817
_journal_page_last 828
_journal_paper_doi 10.1039/c9dt04126e
_journal_volume 49
_journal_year 2020
_chemical_formula_sum 'C24 H16 N2 O6 U'
_chemical_formula_weight 666.42
_space_group_crystal_system monoclinic
_space_group_IT_number 14
_space_group_name_Hall '-P 2yn'
_space_group_name_H-M_alt 'P 1 21/n 1'
_atom_sites_solution_hydrogens geom
_atom_sites_solution_primary dual
_atom_sites_solution_secondary difmap
_audit_creation_method SHELXL-2017/1
_audit_update_record
;
2019-10-11 deposited with the CCDC.	2019-12-11 downloaded from the CCDC.
;
_cell_angle_alpha 90
_cell_angle_beta 92.542(3)
_cell_angle_gamma 90
_cell_formula_units_Z 4
_cell_length_a 9.6615(5)
_cell_length_b 12.0553(4)
_cell_length_c 17.6732(8)
_cell_measurement_reflns_used 63892
_cell_measurement_temperature 100(2)
_cell_measurement_theta_max 25.68
_cell_measurement_theta_min 2.86
_cell_volume 2056.41(16)
_computing_cell_refinement 'HKL2000 (Otwinowski & Minor, 1997)'
_computing_data_collection 'COLLECT (Nonius, 1998)'
_computing_data_reduction 'HKL2000 (Otwinowski & Minor, 1997)'
_computing_molecular_graphics 'SHELXTL (Sheldrick, 2008)'
_computing_publication_material 'SHELXTL (Sheldrick, 2008); PLATON (Spek, 2003)'
_computing_structure_refinement 'SHELXL (Sheldrick, 2015)'
_computing_structure_solution 'SHELXT (Sheldrick, 2015)'
_diffrn_ambient_temperature 100(2)
_diffrn_measured_fraction_theta_full 0.998
_diffrn_measured_fraction_theta_max 0.998
_diffrn_measurement_device_type 'Nonius Kappa-CCD area-detector diffractometer'
_diffrn_measurement_method 'two \f and four \w scans with 2\% steps (432 frames)'
_diffrn_radiation_monochromator graphite
_diffrn_radiation_source 'fine-focus sealed tube'
_diffrn_radiation_type MoK\a
_diffrn_radiation_wavelength 0.71073
_diffrn_reflns_av_R_equivalents 0.0575
_diffrn_reflns_av_unetI/netI 0.0597
_diffrn_reflns_Laue_measured_fraction_full 0.998
_diffrn_reflns_Laue_measured_fraction_max 0.998
_diffrn_reflns_limit_h_max 11
_diffrn_reflns_limit_h_min -11
_diffrn_reflns_limit_k_max 14
_diffrn_reflns_limit_k_min -14
_diffrn_reflns_limit_l_max 21
_diffrn_reflns_limit_l_min -21
_diffrn_reflns_number 63892
_diffrn_reflns_point_group_measured_fraction_full 0.998
_diffrn_reflns_point_group_measured_fraction_max 0.998
_diffrn_reflns_theta_full 25.242
_diffrn_reflns_theta_max 25.680
_diffrn_reflns_theta_min 2.860
_diffrn_standards_decay_% 0
_diffrn_standards_interval_time 0
_diffrn_standards_number 0
_exptl_absorpt_coefficient_mu 7.940
_exptl_absorpt_correction_T_max 0.418
_exptl_absorpt_correction_T_min 0.294
_exptl_absorpt_correction_type multi-scan
_exptl_absorpt_process_details 'SCALEPACK (Otwinowski & Minor, 1997)'
_exptl_crystal_colour 'translucent light yellow'
_exptl_crystal_density_diffrn 2.153
_exptl_crystal_description irregular
_exptl_crystal_F_000 1256
_exptl_crystal_size_max 0.16
_exptl_crystal_size_mid 0.11
_exptl_crystal_size_min 0.11
_refine_diff_density_max 1.910
_refine_diff_density_min -1.608
_refine_diff_density_rms 0.186
_refine_ls_extinction_method none
_refine_ls_goodness_of_fit_ref 1.041
_refine_ls_hydrogen_treatment constr
_refine_ls_matrix_type full
_refine_ls_number_parameters 298
_refine_ls_number_reflns 3899
_refine_ls_number_restraints 0
_refine_ls_restrained_S_all 1.041
_refine_ls_R_factor_all 0.0400
_refine_ls_R_factor_gt 0.0286
_refine_ls_shift/su_max 0.002
_refine_ls_shift/su_mean 0.000
_refine_ls_structure_factor_coef Fsqd
_refine_ls_weighting_details 'w=1/[\s^2^(Fo^2^)+(0.0293P)^2^] where P=(Fo^2^+2Fc^2^)/3'
_refine_ls_weighting_scheme calc
_refine_ls_wR_factor_gt 0.0619
_refine_ls_wR_factor_ref 0.0647
_reflns_Friedel_coverage 0.000
_reflns_number_gt 3311
_reflns_number_total 3899
_reflns_threshold_expression 'I > 2\s(I)'
_cod_data_source_file c9dt04126e1.cif
_cod_data_source_block 2
_cod_depositor_comments 'Adding full bibliography for 7703096--7703104.cif.'
_cod_original_sg_symbol_H-M 'P 21/n'
_cod_database_code 7703101
_shelx_shelxl_version_number 2017/1
_shelx_space_group_comment
;
The symmetry employed for this shelxl refinement is uniquely defined
by the following loop, which should always be used as a source of
symmetry information in preference to the above space-group names.
They are only intended as comments.
;

loop_
_space_group_symop_operation_xyz
'x, y, z'
'-x+1/2, y+1/2, -z+1/2'
'-x, -y, -z'
'x-1/2, -y-1/2, z-1/2'

loop_
_atom_site_label
_atom_site_type_symbol
_atom_site_fract_x
_atom_site_fract_y
_atom_site_fract_z
_atom_site_U_iso_or_equiv
_atom_site_adp_type
_atom_site_occupancy
_atom_site_site_symmetry_order
_atom_site_calc_flag
_atom_site_refinement_flags_posn
_atom_site_refinement_flags_adp
U1 U 0.77901(2) 0.53292(2) 0.32853(2) 0.01910(7) Uani 1 1 d . .
O1 O 0.8939(3) 0.6470(3) 0.33854(15) 0.0227(7) Uani 1 1 d . .
O2 O 0.6667(3) 0.4176(3) 0.31963(15) 0.0230(7) Uani 1 1 d . .
O3 O 0.5860(3) 0.6252(3) 0.24797(15) 0.0231(7) Uani 1 1 d . .
O4 O 0.7686(3) 0.5630(3) 0.19311(16) 0.0281(8) Uani 1 1 d . .
O5 O 0.5402(3) 0.9399(3) 0.24251(15) 0.0230(7) Uani 1 1 d . .
O6 O 0.5375(3) 0.9081(3) 0.12076(15) 0.0232(7) Uani 1 1 d . .
N1 N 0.7454(4) 0.4940(3) 0.47523(19) 0.0209(8) Uani 1 1 d . .
N2 N 0.6373(3) 0.6737(3) 0.40639(18) 0.0195(8) Uani 1 1 d . .
C1 C 0.5859(4) 0.6280(4) 0.1109(2) 0.0184(9) Uani 1 1 d . .
C2 C 0.4558(4) 0.6766(4) 0.0950(2) 0.0201(10) Uani 1 1 d . .
C3 C 0.4092(4) 0.6882(4) 0.0191(2) 0.0229(10) Uani 1 1 d . .
H3 H 0.320452 0.719648 0.007888 0.027 Uiso 1 1 calc R U
C4 C 0.4900(5) 0.6547(4) -0.0401(2) 0.0242(10) Uani 1 1 d . .
H4 H 0.457151 0.664724 -0.091109 0.029 Uiso 1 1 calc R U
C5 C 0.6179(5) 0.6068(4) -0.0244(2) 0.0246(10) Uani 1 1 d . .
H5 H 0.673287 0.583688 -0.064649 0.029 Uiso 1 1 calc R U
C6 C 0.6648(4) 0.5926(4) 0.0491(2) 0.0228(10) Uani 1 1 d . .
H6 H 0.752110 0.558220 0.059271 0.027 Uiso 1 1 calc R U
C7 C 0.3560(4) 0.7132(4) 0.1530(2) 0.0189(10) Uani 1 1 d . .
C8 C 0.3713(4) 0.8119(4) 0.1943(2) 0.0199(9) Uani 1 1 d . .
C9 C 0.2688(4) 0.8422(4) 0.2440(2) 0.0225(10) Uani 1 1 d . .
H9 H 0.280762 0.907511 0.273676 0.027 Uiso 1 1 calc R U
C10 C 0.1515(4) 0.7792(4) 0.2506(2) 0.0233(10) Uani 1 1 d . .
H10 H 0.081097 0.802810 0.282847 0.028 Uiso 1 1 calc R U
C11 C 0.1361(4) 0.6817(4) 0.2103(2) 0.0235(10) Uani 1 1 d . .
H11 H 0.056053 0.637070 0.215503 0.028 Uiso 1 1 calc R U
C12 C 0.2386(4) 0.6488(4) 0.1617(2) 0.0218(10) Uani 1 1 d . .
H12 H 0.227909 0.581432 0.134201 0.026 Uiso 1 1 calc R U
C13 C 0.6485(4) 0.6048(4) 0.1879(2) 0.0218(10) Uani 1 1 d . .
C14 C 0.4889(4) 0.8896(4) 0.1854(2) 0.0223(10) Uani 1 1 d . .
C15 C 0.8009(5) 0.4035(4) 0.5091(2) 0.0262(11) Uani 1 1 d . .
H15 H 0.862754 0.359418 0.481562 0.031 Uiso 1 1 calc R U
C16 C 0.7725(5) 0.3708(4) 0.5829(2) 0.0281(11) Uani 1 1 d . .
H16 H 0.815848 0.307097 0.604889 0.034 Uiso 1 1 calc R U
C17 C 0.6807(4) 0.4325(4) 0.6231(2) 0.0251(11) Uani 1 1 d . .
H17 H 0.656846 0.410802 0.672494 0.030 Uiso 1 1 calc R U
C18 C 0.6240(5) 0.5272(4) 0.5893(2) 0.0231(11) Uani 1 1 d . .
H18 H 0.562728 0.572731 0.616241 0.028 Uiso 1 1 calc R U
C19 C 0.6573(4) 0.5552(4) 0.5158(2) 0.0181(9) Uani 1 1 d . .
C20 C 0.6033(4) 0.6571(4) 0.4795(2) 0.0218(10) Uani 1 1 d . .
C21 C 0.5295(4) 0.7382(4) 0.5180(2) 0.0240(10) Uani 1 1 d . .
H21 H 0.500545 0.724052 0.567772 0.029 Uiso 1 1 calc R U
C22 C 0.4990(5) 0.8385(4) 0.4835(2) 0.0276(11) Uani 1 1 d . .
H22 H 0.451121 0.894641 0.509602 0.033 Uiso 1 1 calc R U
C23 C 0.5391(4) 0.8559(4) 0.4106(2) 0.0252(10) Uani 1 1 d . .
H23 H 0.520723 0.924689 0.385893 0.030 Uiso 1 1 calc R U
C24 C 0.6065(5) 0.7719(4) 0.3740(2) 0.0242(10) Uani 1 1 d . .
H24 H 0.632294 0.784149 0.323437 0.029 Uiso 1 1 calc R U

loop_
_atom_site_aniso_label
_atom_site_aniso_U_11
_atom_site_aniso_U_22
_atom_site_aniso_U_33
_atom_site_aniso_U_23
_atom_site_aniso_U_13
_atom_site_aniso_U_12
U1 0.01906(11) 0.02110(12) 0.01723(10) -0.00002(7) 0.00188(7) 0.00094(7)
O1 0.0195(16) 0.0254(18) 0.0235(15) -0.0001(14) 0.0034(12) -0.0012(14)
O2 0.0188(15) 0.0261(18) 0.0242(15) -0.0029(14) 0.0019(12) -0.0026(15)
O3 0.0231(16) 0.0284(19) 0.0179(15) 0.0001(14) 0.0003(12) 0.0047(14)
O4 0.0237(17) 0.044(2) 0.0171(14) 0.0035(15) 0.0028(12) 0.0102(17)
O5 0.0240(16) 0.0258(18) 0.0191(15) -0.0020(14) 0.0013(13) -0.0033(15)
O6 0.0244(16) 0.0251(19) 0.0204(15) -0.0021(14) 0.0059(12) -0.0053(15)
N1 0.025(2) 0.021(2) 0.0167(18) -0.0017(16) 0.0049(15) -0.0025(18)
N2 0.0189(19) 0.021(2) 0.0185(17) -0.0039(16) -0.0023(14) 0.0009(17)
C1 0.020(2) 0.016(2) 0.019(2) 0.0017(18) 0.0006(17) -0.0028(19)
C2 0.021(2) 0.021(2) 0.019(2) 0.0001(19) 0.0009(17) -0.002(2)
C3 0.023(2) 0.022(3) 0.024(2) 0.000(2) -0.0006(18) 0.006(2)
C4 0.031(3) 0.021(3) 0.021(2) 0.0003(19) -0.0007(19) -0.005(2)
C5 0.028(2) 0.025(3) 0.021(2) 0.002(2) 0.0073(18) 0.001(2)
C6 0.019(2) 0.023(3) 0.026(2) 0.005(2) 0.0033(18) 0.000(2)
C7 0.018(2) 0.023(3) 0.016(2) 0.0040(19) -0.0010(16) 0.001(2)
C8 0.021(2) 0.021(2) 0.018(2) 0.0045(19) 0.0005(17) 0.004(2)
C9 0.022(2) 0.027(3) 0.018(2) -0.002(2) 0.0000(17) 0.003(2)
C10 0.022(2) 0.031(3) 0.017(2) 0.001(2) 0.0043(18) 0.003(2)
C11 0.021(2) 0.028(3) 0.022(2) 0.010(2) 0.0018(18) -0.004(2)
C12 0.027(2) 0.017(2) 0.021(2) -0.0024(19) -0.0024(18) -0.002(2)
C13 0.024(2) 0.017(2) 0.025(2) -0.001(2) -0.0006(18) 0.000(2)
C14 0.020(2) 0.021(3) 0.026(2) 0.004(2) 0.0028(18) 0.007(2)
C15 0.032(3) 0.026(3) 0.021(2) -0.001(2) 0.0037(18) 0.001(2)
C16 0.026(2) 0.033(3) 0.026(2) 0.007(2) 0.0012(19) 0.002(2)
C17 0.024(2) 0.033(3) 0.017(2) 0.000(2) -0.0013(18) -0.005(2)
C18 0.019(2) 0.031(3) 0.020(2) -0.004(2) 0.0026(18) -0.002(2)
C19 0.015(2) 0.022(2) 0.018(2) -0.0039(19) 0.0029(16) -0.0028(19)
C20 0.018(2) 0.028(3) 0.020(2) -0.001(2) -0.0006(17) -0.005(2)
C21 0.021(2) 0.030(3) 0.022(2) -0.001(2) 0.0007(18) -0.006(2)
C22 0.026(2) 0.029(3) 0.027(2) -0.009(2) 0.0012(19) 0.003(2)
C23 0.024(2) 0.027(3) 0.024(2) -0.002(2) -0.0012(19) 0.000(2)
C24 0.027(2) 0.024(3) 0.022(2) -0.001(2) 0.0008(19) 0.002(2)

loop_
_atom_type_symbol
_atom_type_description
_atom_type_scat_dispersion_real
_atom_type_scat_dispersion_imag
_atom_type_scat_source
C C 0.0033 0.0016 'International Tables Vol C Tables 4.2.6.8 and 6.1.1.4'
H H 0.0000 0.0000 'International Tables Vol C Tables 4.2.6.8 and 6.1.1.4'
N N 0.0061 0.0033 'International Tables Vol C Tables 4.2.6.8 and 6.1.1.4'
O O 0.0106 0.0060 'International Tables Vol C Tables 4.2.6.8 and 6.1.1.4'
U U -9.6767 9.6646 'International Tables Vol C Tables 4.2.6.8 and 6.1.1.4'

loop_
_geom_angle_atom_site_label_1
_geom_angle_atom_site_label_2
_geom_angle_atom_site_label_3
_geom_angle
_geom_angle_site_symmetry_1
_geom_angle_site_symmetry_3
O2 U1 O1 178.89(13) . .
O2 U1 O4 91.79(12) . .
O1 U1 O4 88.90(12) . .
O2 U1 O6 88.89(12) . 2_645
O1 U1 O6 90.03(12) . 2_645
O4 U1 O6 116.69(10) . 2_645
O2 U1 O5 92.43(12) . 2_645
O1 U1 O5 87.10(12) . 2_645
O4 U1 O5 64.12(10) . 2_645
O6 U1 O5 52.61(9) 2_645 2_645
O2 U1 O3 82.12(12) . .
O1 U1 O3 98.98(12) . .
O4 U1 O3 52.05(9) . .
O6 U1 O3 165.00(10) 2_645 .
O5 U1 O3 115.53(9) 2_645 .
O2 U1 N2 102.98(12) . .
O1 U1 N2 77.49(12) . .
O4 U1 N2 115.12(11) . .
O6 U1 N2 126.23(10) 2_645 .
O5 U1 N2 164.59(11) 2_645 .
O3 U1 N2 67.86(9) . .
O2 U1 N1 81.24(12) . .
O1 U1 N1 98.17(12) . .
O4 U1 N1 170.51(11) . .
O6 U1 N1 69.86(10) 2_645 .
O5 U1 N1 122.28(10) 2_645 .
O3 U1 N1 120.10(10) . .
N2 U1 N1 60.85(11) . .
C13 O3 U1 91.1(2) . .
C13 O4 U1 97.4(2) . .
C14 O5 U1 94.2(2) . 2_655
C14 O6 U1 94.0(3) . 2_655
C15 N1 C19 117.0(4) . .
C15 N1 U1 120.8(3) . .
C19 N1 U1 121.6(3) . .
C24 N2 C20 118.4(4) . .
C24 N2 U1 117.4(3) . .
C20 N2 U1 124.0(3) . .
C2 C1 C6 118.5(4) . .
C2 C1 C13 125.7(4) . .
C6 C1 C13 115.7(4) . .
C3 C2 C1 118.6(4) . .
C3 C2 C7 115.7(4) . .
C1 C2 C7 125.6(4) . .
C4 C3 C2 121.5(4) . .
C4 C3 H3 119.2 . .
C2 C3 H3 119.2 . .
C5 C4 C3 119.8(4) . .
C5 C4 H4 120.1 . .
C3 C4 H4 120.1 . .
C6 C5 C4 119.9(4) . .
C6 C5 H5 120.1 . .
C4 C5 H5 120.1 . .
C5 C6 C1 121.7(4) . .
C5 C6 H6 119.2 . .
C1 C6 H6 119.2 . .
C12 C7 C8 119.0(4) . .
C12 C7 C2 117.6(4) . .
C8 C7 C2 123.2(4) . .
C7 C8 C9 119.2(4) . .
C7 C8 C14 123.0(4) . .
C9 C8 C14 117.8(4) . .
C10 C9 C8 121.2(4) . .
C10 C9 H9 119.4 . .
C8 C9 H9 119.4 . .
C9 C10 C11 119.8(4) . .
C9 C10 H10 120.1 . .
C11 C10 H10 120.1 . .
C10 C11 C12 119.7(4) . .
C10 C11 H11 120.1 . .
C12 C11 H11 120.1 . .
C7 C12 C11 121.0(4) . .
C7 C12 H12 119.5 . .
C11 C12 H12 119.5 . .
O4 C13 O3 119.1(4) . .
O4 C13 C1 118.3(4) . .
O3 C13 C1 122.6(4) . .
O5 C14 O6 119.1(4) . .
O5 C14 C8 119.7(4) . .
O6 C14 C8 121.2(4) . .
N1 C15 C16 123.5(4) . .
N1 C15 H15 118.2 . .
C16 C15 H15 118.2 . .
C17 C16 C15 119.0(5) . .
C17 C16 H16 120.5 . .
C15 C16 H16 120.5 . .
C16 C17 C18 118.2(4) . .
C16 C17 H17 120.9 . .
C18 C17 H17 120.9 . .
C17 C18 C19 119.7(4) . .
C17 C18 H18 120.1 . .
C19 C18 H18 120.1 . .
N1 C19 C18 122.5(4) . .
N1 C19 C20 116.3(4) . .
C18 C19 C20 121.1(4) . .
N2 C20 C21 120.5(4) . .
N2 C20 C19 116.1(4) . .
C21 C20 C19 123.2(4) . .
C22 C21 C20 119.9(4) . .
C22 C21 H21 120.0 . .
C20 C21 H21 120.0 . .
C23 C22 C21 118.9(4) . .
C23 C22 H22 120.6 . .
C21 C22 H22 120.6 . .
C22 C23 C24 119.0(5) . .
C22 C23 H23 120.5 . .
C24 C23 H23 120.5 . .
N2 C24 C23 123.2(4) . .
N2 C24 H24 118.4 . .
C23 C24 H24 118.4 . .

loop_
_geom_bond_atom_site_label_1
_geom_bond_atom_site_label_2
_geom_bond_distance
_geom_bond_site_symmetry_2
U1 O2 1.766(3) .
U1 O1 1.771(3) .
U1 O4 2.418(3) .
U1 O6 2.463(3) 2_645
U1 O5 2.466(3) 2_645
U1 O3 2.551(3) .
U1 N2 2.611(3) .
U1 N1 2.668(3) .
O3 C13 1.268(5) .
O4 C13 1.265(5) .
O5 C14 1.260(5) .
O6 C14 1.275(5) .
N1 C15 1.345(6) .
N1 C19 1.355(6) .
N2 C24 1.342(6) .
N2 C20 1.361(5) .
C1 C2 1.404(6) .
C1 C6 1.424(6) .
C1 C13 1.492(6) .
C2 C3 1.403(5) .
C2 C7 1.504(6) .
C3 C4 1.394(6) .
C3 H3 0.9500 .
C4 C5 1.381(6) .
C4 H4 0.9500 .
C5 C6 1.368(6) .
C5 H5 0.9500 .
C6 H6 0.9500 .
C7 C12 1.388(6) .
C7 C8 1.400(6) .
C8 C9 1.401(6) .
C8 C14 1.486(6) .
C9 C10 1.374(6) .
C9 H9 0.9500 .
C10 C11 1.380(6) .
C10 H10 0.9500 .
C11 C12 1.397(6) .
C11 H11 0.9500 .
C12 H12 0.9500 .
C15 C16 1.401(6) .
C15 H15 0.9500 .
C16 C17 1.378(6) .
C16 H16 0.9500 .
C17 C18 1.390(7) .
C17 H17 0.9500 .
C18 C19 1.394(6) .
C18 H18 0.9500 .
C19 C20 1.471(6) .
C20 C21 1.404(6) .
C21 C22 1.380(6) .
C21 H21 0.9500 .
C22 C23 1.378(6) .
C22 H22 0.9500 .
C23 C24 1.380(6) .
C23 H23 0.9500 .
C24 H24 0.9500 .

loop_
_geom_hbond_atom_site_label_D
_geom_hbond_atom_site_label_H
_geom_hbond_atom_site_label_A
_geom_hbond_distance_DH
_geom_hbond_distance_HA
_geom_hbond_distance_DA
_geom_hbond_angle_DHA
_geom_hbond_site_symmetry_A
_geom_hbond_publ_flag
C15 H15 O6 0.95 2.17 2.833(5) 126.1 2_645 yes
C18 H18 O2 0.95 2.54 3.365(5) 145.7 3_666 yes
C23 H23 O5 0.95 2.56 3.139(5) 119.8 . yes
C24 H24 O3 0.95 2.37 2.844(5) 110.7 . yes
C24 H24 O5 0.95 2.50 3.127(5) 123.6 . yes
